data_2001395
loop_
_publ_author_name
'Beddoes, R. L.'
'Russell, J. R.'
'Garner, C. D.'
'Joule, J. A.'

_publ_section_title
;
 Structure of a 6-tetrahydroxybutyl-substituted
 5,6,7,8-tetrahydropteridine
;
_journal_issue 9
_journal_name_full 'Acta Crystallographica Section C'
_journal_page_first 1649
_journal_page_last 1652
_journal_paper_doi 10.1107/S0108270193001593
_journal_volume 49
_journal_year 1993
_chemical_formula_sum 'C28 H33 N5 O12'
_chemical_formula_weight 631.59
_space_group_crystal_system monoclinic
_space_group_IT_number 4
_space_group_name_Hall 'P 2yb'
_space_group_name_H-M_alt 'P 1 21 1'
_atom_type_scat_source 'Cromer & Waber, 1974'
_cell_angle_alpha 90.
_cell_angle_beta 102.204(9)
_cell_angle_gamma 90.
_cell_formula_units_Z 2
_cell_length_a 11.268(2)
_cell_length_b 11.9960(10)
_cell_length_c 12.2970(10)
_cell_measurement_reflns_used 23
_cell_measurement_temperature 296.0(10)
_cell_measurement_theta_max 39.8
_cell_measurement_theta_min 31.16
_cell_volume 1624.6(3)
_diffrn_measurement_device 'Rigaku AFC-5R'
_diffrn_measurement_method \w/2\q
_diffrn_radiation_type CuK\a
_diffrn_radiation_wavelength 1.54178
_diffrn_reflns_av_R_equivalents 0.017
_diffrn_reflns_limit_h_max 12
_diffrn_reflns_limit_h_min -11
_diffrn_reflns_limit_k_max 13
_diffrn_reflns_limit_k_min -11
_diffrn_reflns_limit_l_max 12
_diffrn_reflns_limit_l_min -13
_diffrn_reflns_number 2706
_diffrn_reflns_theta_max 60
_diffrn_standards_decay_% -0.4
_diffrn_standards_interval_count 150
_diffrn_standards_number 3
_exptl_absorpt_coefficient_mu 0.828
_exptl_absorpt_correction_T_max 1.36
_exptl_absorpt_correction_T_min 0.40
_exptl_absorpt_correction_type 'empirical (DIFABS, Walker & Stuart, 1983)'
_exptl_crystal_colour Colourless
_exptl_crystal_density_diffrn 1.291
_exptl_crystal_description Prismatic
_exptl_crystal_size_max 0.450
_exptl_crystal_size_mid 0.110
_exptl_crystal_size_min 0.060
_refine_diff_density_max 0.27
_refine_diff_density_min -0.22
_refine_ls_goodness_of_fit_obs 2.48
_refine_ls_hydrogen_treatment refall
_refine_ls_number_parameters 405
_refine_ls_number_reflns 2164
_refine_ls_R_factor_obs 0.058
_refine_ls_shift/esd_max <0.01
_refine_ls_structure_factor_coef F
_refine_ls_weighting_details 'w = 4F~o~^2^/\s^2^(F~o~^2^)'
_refine_ls_weighting_scheme calc
_refine_ls_wR_factor_obs 0.071
_reflns_number_observed 2164
_reflns_number_total 2562
_reflns_observed_criterion I>3.0\s(I)
_cod_data_source_file hu1028.cif
_cod_data_source_block hu1028_structure_1_of_1
_cod_depositor_comments
;
The following automatic conversions were performed:

'_refine_ls_weighting_scheme' value 'w = 4F~o~^2^/\s^2^(F~o~^2^)' was
changed to 'calc'. New tag '_refine_ls_weighting_details' was
created. The value of the new tag was set to 'w =
4F~o~^2^/\s^2^(F~o~^2^)'.

Automatic conversion script
Id: cif_fix_values 3143 2015-03-26 13:38:13Z robertas 
;
_cod_database_code 2001395

loop_
_space_group_symop_id
_space_group_symop_operation_xyz
1 x,y,z
2 -x,y+1/2,-z

loop_
_atom_site_label
_atom_site_fract_x
_atom_site_fract_y
_atom_site_fract_z
C1 .5052(6) 0.25 .5018(5)
N2 .4860(5) .3582(6) .5222(4)
C3 .4694(6) .3954(7) .6258(5)
C4 .4867(6) .3123(7) .7080(5)
N5 .4754(5) .3357(6) .8178(4)
C6 .4076(6) .2511(7) .8659(5)
C7 .4714(7) .1388(7) .8603(5)
N8 .4860(6) .1188(6) .7482(4)
C9 .4938(6) .2014(7) .6776(5)
N10 .5045(5) .1700(6) .5736(4)
O11 .4432(5) .4937(6) .6373(4)
N12 .5252(5) .2189(6) .3998(4)
C13 .5401(8) .2866(7) .3151(6)
O14 .5247(6) .3873(6) .3180(4)
C15 .5740(10) .2289(8) .2178(6)
C16 .2758(7) .2570(7) .8059(5)
O17 .2143(5) .1594(6) .8353(4)
C18 .1610(10) .0918(8) .7512(8)
O19 .1546(8) .1131(7) .6548(7)
C20 .1120(10) -.0110(10) .7931(8)
C21 .2162(7) .3622(7) .8360(5)
O22 .2259(5) .3587(6) .9548(4)
C23 .2441(8) .4560(10) 1.0110(7)
O24 .2542(7) .5437(7) .9657(6)
C25 .2500(10) .4360(10) 1.1311(8)
C26 .0842(7) .3863(8) .7808(7)
O27 .0042(7) .3006(7) .8011(6)
C28 -.0550(10) .3150(10) .8810(10)
O29 -.0361(7) .3938(9) .9474(6)
C30 -.1500(10) .2280(10) .8800(10)
C31 .0610(9) .3910(10) .6547(8)
O32 .1227(6) .4883(8) .6230(5)
C33 .1270(10) .5010(10) .5160(10)
O34 .080(2) .4290(10) .4520(7)
C35 .1760(10) .6070(10) .4920(10)
C36 .5547(6) .4045(7) .8876(5)
O37 .5538(5) .4182(6) .9852(3)
O38 .6294(4) .4550(6) .8338(3)
C39 .7102(7) .5364(8) .8953(6)
C40 .7823(8) .5890(8) .8197(7)
C41 .7550(10) .5800(10) .7076(8)
C42 .8210(10) .632(2) .6390(10)
C43 .9180(10) .6920(10) .6850(10)
C44 .9510(10) .7010(10) .801(2)
C45 .8820(10) .6510(10) .8670(10)

loop_
_geom_angle_atom_site_label_1
_geom_angle_atom_site_label_2
_geom_angle_atom_site_label_3
_geom_angle
_geom_angle_publ_flag
N2 C1 N10 123.9(6) yes
N2 C1 N12 119.7(5) yes
N10 C1 N12 116.4(5) yes
C1 N2 C3 122.3(5) yes
N2 C3 C4 113.9(5) yes
N2 C3 O11 119.4(5) yes
C4 C3 O11 126.7(6) yes
C3 C4 N5 121.4(5) yes
C3 C4 C9 119.5(5) yes
N5 C4 C9 118.1(5) yes
C4 N5 C6 114.0(5) yes
C4 N5 C36 122.5(5) yes
C6 N5 C36 119.3(5) yes
N5 C6 C7 107.5(5) yes
N5 C6 C16 108.2(5) yes
C7 C6 C16 116.1(6) yes
C6 C7 N8 109.8(5) yes
C7 N8 C9 122.4(5) yes
C4 C9 N8 121.4(5) yes
C4 C9 N10 122.6(5) yes
N8 C9 N10 115.9(5) yes
C1 N10 C9 116.5(5) yes
C1 N12 C13 127.5(5) yes
N12 C13 O14 121.8(6) yes
N12 C13 C15 115.4(6) yes
O14 C13 C15 122.8(6) yes
C6 C16 O17 108.3(5) yes
C6 C16 C21 111.2(5) yes
O17 C16 C21 110.7(5) yes
C16 O17 C18 116.9(5) yes
O17 C18 O19 123.6(7) yes
O17 C18 C20 111.7(7) yes
O19 C18 C20 124.7(8) yes
C16 C21 O22 106.3(5) yes
C16 C21 C26 119.4(6) yes
O22 C21 C26 108.3(5) yes
C21 O22 C23 117.8(6) yes
O22 C23 O24 122.5(8) yes
O22 C23 C25 110.2(9) yes
O24 C23 C25 127.3(9) yes
C21 C26 O27 112.2(6) yes
C21 C26 C31 113.7(7) yes
O27 C26 C31 103.1(7) yes
C26 O27 C28 118.3(8) yes
O27 C28 O29 124.0(10) yes
O27 C28 C30 112.0(10) yes
O29 C28 C30 124.0(10) yes
C26 C31 O32 108.3(7) yes
C31 O32 C33 118.4(9) yes
O32 C33 O34 117.0(10) yes
O32 C33 C35 114.0(10) yes
O34 C33 C35 129.0(10) yes
N5 C36 O37 123.9(6) yes
N5 C36 O38 111.2(5) yes
O37 C36 O38 124.9(6) yes

loop_
_geom_bond_atom_site_label_1
_geom_bond_atom_site_label_2
_geom_bond_distance
_geom_bond_publ_flag
C1 N2 1.348(7) yes
C1 N10 1.306(7) yes
C1 N12 1.371(8) yes
N2 C3 1.400(7) yes
C3 C4 1.403(8) yes
C3 O11 1.231(7) yes
C4 N5 1.411(7) yes
C4 C9 1.390(8) yes
N5 C6 1.468(8) yes
N5 C36 1.375(8) yes
C6 C7 1.535(9) yes
C6 C16 1.514(9) yes
C7 N8 1.443(7) yes
N8 C9 1.333(8) yes
C9 N10 1.362(7) yes
N12 C13 1.359(8) yes
C13 O14 1.222(7) yes
C16 O17 1.445(7) yes
C16 C21 1.513(9) yes
C21 O22 1.442(8) yes
C21 C26 1.530(10) yes
C26 O27 1.423(9) yes
C26 C31 1.520(10) yes
C31 O32 1.450(10) yes
